data_8102456
loop_
_publ_author_name
'Li-Tao An'
'Jian-Feng Zhou'
'Xiaojun Sun'

_publ_section_title
;
 Crystal structure of (E)-4-(2-nitrovinyl)phenol, C8H7NO3
;
_journal_issue 3
_journal_name_full 'Zeitschrift f\"ur Kristallographie - New Crystal Structures'
_journal_page_first 471
_journal_volume 224
_journal_year 2009
_chemical_formula_moiety 'C8 H7 N O3 '
_chemical_formula_sum 'C8 H7 N O3'
_chemical_formula_weight 165.15
_chemical_name_common 'p-hydroxy w-nitrostyrene'
_chemical_name_systematic
; 
(E)-4-(2-nitrovinyl)phenol 
;
_space_group_IT_number 14
_symmetry_cell_setting monoclinic
_symmetry_space_group_name_Hall '-P 2ybc'
_symmetry_space_group_name_H-M 'P 1 21/c 1'
_atom_sites_solution_hydrogens geom
_atom_sites_solution_primary direct
_atom_sites_solution_secondary difmap
_audit_creation_method SHELXL-97
_audit_update_record
;
2009-04-20 # Formatted by publCIF
;
_cell_angle_alpha 90.00
_cell_angle_beta 91.293(6)
_cell_angle_gamma 90.00
_cell_formula_units_Z 4
_cell_length_a 3.968(2)
_cell_length_b 10.900(6)
_cell_length_c 17.579(9)
_cell_measurement_temperature 296(2)
_cell_measurement_theta_max 27.09
_cell_measurement_theta_min 2.20
_cell_volume 760.1(7)
_computing_cell_refinement 'SAINT (Bruker, 2002)'
_computing_data_collection 'SMART (Bruker, 2002)'
_computing_data_reduction SAINT
_computing_molecular_graphics 'SHELXTL(Bruker, 2002)'
_computing_publication_material SHELXL97
_computing_structure_refinement 'SHELXL-97 (Sheldrick, 1997)'
_computing_structure_solution 'SHELXS-97 (Sheldrick, 1990)'
_diffrn_ambient_temperature 296(2)
_diffrn_detector_area_resol_mean 7.31
_diffrn_measured_fraction_theta_full 0.999
_diffrn_measured_fraction_theta_max 0.929
_diffrn_measurement_device_type 'BRUKER SMART CCD Apex II'
_diffrn_measurement_method \w
_diffrn_radiation_monochromator graphite
_diffrn_radiation_source 'fine-focus sealed tube'
_diffrn_radiation_type MoK\a
_diffrn_radiation_wavelength 0.71073
_diffrn_reflns_av_R_equivalents 0.0331
_diffrn_reflns_av_sigmaI/netI 0.0346
_diffrn_reflns_limit_h_max 4
_diffrn_reflns_limit_h_min -4
_diffrn_reflns_limit_k_max 13
_diffrn_reflns_limit_k_min -13
_diffrn_reflns_limit_l_max 22
_diffrn_reflns_limit_l_min -21
_diffrn_reflns_number 5618
_diffrn_reflns_theta_full 25.00
_diffrn_reflns_theta_max 27.09
_diffrn_reflns_theta_min 2.20
_exptl_absorpt_coefficient_mu 0.112
_exptl_absorpt_correction_T_max 0.9812
_exptl_absorpt_correction_T_min 0.9751
_exptl_absorpt_correction_type multi-scan
_exptl_absorpt_process_details 'Jacobson, R. (1998) Private communication'
_exptl_crystal_colour brown
_exptl_crystal_density_diffrn 1.443
_exptl_crystal_density_method 'not measured'
_exptl_crystal_description block
_exptl_crystal_F_000 344.0
_exptl_crystal_size_max 0.20
_exptl_crystal_size_mid 0.18
_exptl_crystal_size_min 0.15
_refine_diff_density_max 0.118
_refine_diff_density_min -0.176
_refine_diff_density_rms 0.033
_refine_ls_extinction_method none
_refine_ls_goodness_of_fit_ref 1.031
_refine_ls_hydrogen_treatment mixed
_refine_ls_matrix_type full
_refine_ls_number_parameters 113
_refine_ls_number_reflns 1546
_refine_ls_number_restraints 0
_refine_ls_restrained_S_all 1.031
_refine_ls_R_factor_all 0.0828
_refine_ls_R_factor_gt 0.0440
_refine_ls_shift/su_max 0.000
_refine_ls_shift/su_mean 0.000
_refine_ls_structure_factor_coef Fsqd
_refine_ls_weighting_details 'calc w=1/[\s^2^(Fo^2^)+(0.0509P)^2^+0.0487P] where P=(Fo^2^+2Fc^2^)/3'
_refine_ls_weighting_scheme calc
_refine_ls_wR_factor_gt 0.1003
_refine_ls_wR_factor_ref 0.1173
_reflns_number_gt 948
_reflns_number_total 1546
_reflns_threshold_expression >2sigma(I)
_cod_data_source_file 1267-2635.cff
_cod_data_source_block 1
_cod_original_cell_volume 760.2(7)
_cod_original_sg_symbol_Hall '-P 2ybc '
_cod_original_sg_symbol_H-M 'P 21/c'
_cod_original_formula_sum 'C8 H7 N O3 '
_cod_database_code 8102456

loop_
_symmetry_equiv_pos_as_xyz
'x, y, z'
'-x, y+1/2, -z+1/2'
'-x, -y, -z'
'x, -y-1/2, z-1/2'

loop_
_atom_site_label
_atom_site_type_symbol
_atom_site_fract_x
_atom_site_fract_y
_atom_site_fract_z
_atom_site_U_iso_or_equiv
_atom_site_adp_type
_atom_site_occupancy
_atom_site_symmetry_multiplicity
_atom_site_calc_flag
_atom_site_refinement_flags
_atom_site_disorder_assembly
_atom_site_disorder_group
C5 C 1.1304(4) 0.79850(17) 0.16292(10) 0.0533(5) Uani 1 1 d . . .
H5 H 1.1598 0.7145 0.1565 0.064 Uiso 1 1 calc R . .
C4 C 0.9543(4) 0.86526(15) 0.10709(10) 0.0485(5) Uani 1 1 d . . .
C7 C 0.8067(4) 0.81054(18) 0.03948(10) 0.0543(5) Uani 1 1 d . . .
H7 H 0.6882 0.8635 0.0072 0.065 Uiso 1 1 calc R . .
C1 C 1.2195(4) 0.97942(18) 0.23739(10) 0.0534(5) Uani 1 1 d . . .
C6 C 1.2609(4) 0.85444(17) 0.22698(10) 0.0555(5) Uani 1 1 d . . .
H6 H 1.3774 0.8083 0.2635 0.067 Uiso 1 1 calc R . .
C2 C 1.0495(5) 1.04792(18) 0.18240(11) 0.0598(5) Uani 1 1 d . . .
H2 H 1.0240 1.1321 0.1887 0.072 Uiso 1 1 calc R . .
C8 C 0.8185(5) 0.69482(19) 0.01769(11) 0.0622(5) Uani 1 1 d . . .
H8 H 0.9287 0.6372 0.0483 0.075 Uiso 1 1 calc R . .
C3 C 0.9189(4) 0.99136(17) 0.11878(11) 0.0569(5) Uani 1 1 d . . .
H3 H 0.8036 1.0381 0.0824 0.068 Uiso 1 1 calc R . .
O1 O 1.3426(4) 1.04049(14) 0.29944(9) 0.0733(5) Uani 1 1 d . . .
O2 O 0.4921(4) 0.72874(15) -0.09059(8) 0.0880(6) Uani 1 1 d . . .
O3 O 0.7087(5) 0.55086(15) -0.07349(9) 0.1048(6) Uani 1 1 d . . .
N1 N 0.6632(4) 0.65744(17) -0.05263(9) 0.0678(5) Uani 1 1 d . . .
H1 H 1.431(6) 0.991(2) 0.3304(13) 0.112(10) Uiso 1 1 d . . .

loop_
_atom_site_aniso_label
_atom_site_aniso_U_11
_atom_site_aniso_U_22
_atom_site_aniso_U_33
_atom_site_aniso_U_23
_atom_site_aniso_U_13
_atom_site_aniso_U_12
C5 0.0599(11) 0.0470(10) 0.0529(12) 0.0046(9) -0.0023(9) 0.0008(9)
C4 0.0472(10) 0.0515(11) 0.0467(11) 0.0064(8) -0.0002(8) 0.0020(8)
C7 0.0536(11) 0.0612(12) 0.0480(11) 0.0075(9) -0.0008(8) 0.0052(9)
C1 0.0533(11) 0.0587(13) 0.0482(11) -0.0006(9) 0.0016(9) -0.0057(9)
C6 0.0604(12) 0.0518(12) 0.0538(12) 0.0098(9) -0.0073(9) 0.0021(8)
C2 0.0692(13) 0.0478(11) 0.0623(13) 0.0015(10) 0.0004(10) 0.0051(9)
C8 0.0701(13) 0.0661(13) 0.0496(12) -0.0001(10) -0.0151(9) 0.0060(10)
C3 0.0600(11) 0.0539(12) 0.0566(12) 0.0104(9) -0.0029(9) 0.0097(9)
O1 0.0936(11) 0.0649(10) 0.0606(10) -0.0064(8) -0.0158(8) -0.0026(8)
O2 0.1101(13) 0.0896(12) 0.0629(10) 0.0000(8) -0.0312(9) 0.0138(9)
O3 0.1413(16) 0.0795(11) 0.0917(13) -0.0302(9) -0.0407(11) 0.0261(10)
N1 0.0755(12) 0.0719(12) 0.0556(11) -0.0046(9) -0.0083(9) 0.0039(9)

loop_
_atom_type_symbol
_atom_type_description
_atom_type_scat_dispersion_real
_atom_type_scat_dispersion_imag
_atom_type_scat_source
C C 0.0033 0.0016 'International Tables Vol C Tables 4.2.6.8 and 6.1.1.4'
H H 0.0000 0.0000 'International Tables Vol C Tables 4.2.6.8 and 6.1.1.4'
N N 0.0061 0.0033 'International Tables Vol C Tables 4.2.6.8 and 6.1.1.4'
O O 0.0106 0.0060 'International Tables Vol C Tables 4.2.6.8 and 6.1.1.4'

loop_
_geom_angle_atom_site_label_1
_geom_angle_atom_site_label_2
_geom_angle_atom_site_label_3
_geom_angle
_geom_angle_site_symmetry_1
_geom_angle_site_symmetry_3
_geom_angle_publ_flag
C6 C5 C4 121.26(18) . . ?
C6 C5 H5 119.4 . . ?
C4 C5 H5 119.4 . . ?
C5 C4 C3 117.36(17) . . ?
C5 C4 C7 123.45(16) . . ?
C3 C4 C7 119.19(16) . . ?
C8 C7 C4 128.18(17) . . ?
C8 C7 H7 115.9 . . ?
C4 C7 H7 115.9 . . ?
O1 C1 C6 123.11(17) . . ?
O1 C1 C2 117.18(18) . . ?
C6 C1 C2 119.70(18) . . ?
C5 C6 C1 120.14(17) . . ?
C5 C6 H6 119.9 . . ?
C1 C6 H6 119.9 . . ?
C3 C2 C1 119.80(18) . . ?
C3 C2 H2 120.1 . . ?
C1 C2 H2 120.1 . . ?
C7 C8 N1 120.43(18) . . ?
C7 C8 H8 119.8 . . ?
N1 C8 H8 119.8 . . ?
C2 C3 C4 121.72(17) . . ?
C2 C3 H3 119.1 . . ?
C4 C3 H3 119.1 . . ?
C1 O1 H1 109.9(18) . . ?
O2 N1 O3 121.39(18) . . ?
O2 N1 C8 121.02(17) . . ?
O3 N1 C8 117.59(17) . . ?

loop_
_geom_bond_atom_site_label_1
_geom_bond_atom_site_label_2
_geom_bond_distance
_geom_bond_site_symmetry_2
_geom_bond_publ_flag
C5 C6 1.372(2) . ?
C5 C4 1.397(2) . ?
C5 H5 0.9300 . ?
C4 C3 1.397(2) . ?
C4 C7 1.442(2) . ?
C7 C8 1.319(3) . ?
C7 H7 0.9300 . ?
C1 O1 1.359(2) . ?
C1 C6 1.385(3) . ?
C1 C2 1.385(3) . ?
C6 H6 0.9300 . ?
C2 C3 1.369(3) . ?
C2 H2 0.9300 . ?
C8 N1 1.428(2) . ?
C8 H8 0.9300 . ?
C3 H3 0.9300 . ?
O1 H1 0.84(2) . ?
O2 N1 1.2206(19) . ?
O3 N1 1.233(2) . ?

loop_
_geom_hbond_atom_site_label_D
_geom_hbond_atom_site_label_H
_geom_hbond_atom_site_label_A
_geom_hbond_distance_DH
_geom_hbond_distance_HA
_geom_hbond_distance_DA
_geom_hbond_angle_DHA
_geom_hbond_site_symmetry_A
O1 H1 O3 0.84(2) 2.05(2) 2.819(2) 152(2) 4_676
C8 H8 O3 0.93 2.54 3.402(3) 154.6 3_765

loop_
_cod_related_entry_id
_cod_related_entry_database
_cod_related_entry_code
1 ChemSpider 553958
